data_7150784
loop_
_publ_author_name
'March-Cortijos, Andrea'
'Snape, Timothy J.'

_publ_section_title
;
 Towards a chemo-enzymatic method for the asymmetric synthesis of
 \b-amino tertiary alcohols
;
_journal_issue 24
_journal_name_full 'Organic &amp; Biomolecular Chemistry'
_journal_page_first 5163
_journal_page_last 5165
_journal_paper_doi 10.1039/b916013b
_journal_volume 7
_journal_year 2009
_chemical_formula_sum 'C9 H17 N O4'
_chemical_formula_weight 203.24
_chemical_name_systematic
;
?
;
_space_group_IT_number 14
_symmetry_cell_setting monoclinic
_symmetry_space_group_name_Hall '-P 2ybc'
_symmetry_space_group_name_H-M 'P 1 21/c 1'
_atom_sites_solution_hydrogens geom
_atom_sites_solution_primary direct
_atom_sites_solution_secondary difmap
_audit_creation_method SHELXL-97
_cell_angle_alpha 90.00
_cell_angle_beta 108.886(10)
_cell_angle_gamma 90.00
_cell_formula_units_Z 4
_cell_length_a 9.763(6)
_cell_length_b 14.702(10)
_cell_length_c 7.816(5)
_cell_measurement_reflns_used 187
_cell_measurement_temperature 100(2)
_cell_measurement_theta_max 14.51
_cell_measurement_theta_min 2.60
_cell_volume 1061.5(12)
_computing_cell_refinement 'Bruker SMART'
_computing_data_collection 'Bruker SMART'
_computing_data_reduction 'Bruker SAINT'
_computing_molecular_graphics 'Bruker SHELXTL'
_computing_publication_material 'Bruker SHELXTL'
_computing_structure_refinement 'SHELXL-97 (Sheldrick, 1997)'
_computing_structure_solution 'SHELXS-97 (Sheldrick, 1990)'
_diffrn_ambient_temperature 100(2)
_diffrn_measured_fraction_theta_full 1.000
_diffrn_measured_fraction_theta_max 1.000
_diffrn_measurement_device_type 'CCD area detector'
_diffrn_measurement_method 'phi and omega scans'
_diffrn_radiation_monochromator graphite
_diffrn_radiation_source 'fine-focus sealed tube'
_diffrn_radiation_type MoK\a
_diffrn_radiation_wavelength 0.71073
_diffrn_reflns_av_R_equivalents 0.1552
_diffrn_reflns_av_sigmaI/netI 0.2038
_diffrn_reflns_limit_h_max 7
_diffrn_reflns_limit_h_min -10
_diffrn_reflns_limit_k_max 15
_diffrn_reflns_limit_k_min -13
_diffrn_reflns_limit_l_max 8
_diffrn_reflns_limit_l_min -8
_diffrn_reflns_number 3837
_diffrn_reflns_theta_full 21.96
_diffrn_reflns_theta_max 21.96
_diffrn_reflns_theta_min 2.20
_exptl_absorpt_coefficient_mu 0.099
_exptl_absorpt_correction_type none
_exptl_crystal_colour colourless
_exptl_crystal_density_diffrn 1.272
_exptl_crystal_density_method 'not measured'
_exptl_crystal_description plate
_exptl_crystal_F_000 440
_exptl_crystal_size_max 0.40
_exptl_crystal_size_mid 0.25
_exptl_crystal_size_min 0.10
_refine_diff_density_max 0.236
_refine_diff_density_min -0.238
_refine_diff_density_rms 0.060
_refine_ls_extinction_method none
_refine_ls_goodness_of_fit_ref 1.095
_refine_ls_hydrogen_treatment constr
_refine_ls_matrix_type full
_refine_ls_number_parameters 130
_refine_ls_number_reflns 1297
_refine_ls_number_restraints 108
_refine_ls_restrained_S_all 1.055
_refine_ls_R_factor_all 0.2039
_refine_ls_R_factor_gt 0.1069
_refine_ls_shift/su_max 0.000
_refine_ls_shift/su_mean 0.000
_refine_ls_structure_factor_coef Fsqd
_refine_ls_weighting_details 'calc w=1/[\s^2^(Fo^2^)+(0.0054P)^2^+0.0000P] where P=(Fo^2^+2Fc^2^)/3'
_refine_ls_weighting_scheme calc
_refine_ls_wR_factor_gt 0.1130
_refine_ls_wR_factor_ref 0.1379
_reflns_number_gt 732
_reflns_number_total 1297
_reflns_threshold_expression >2sigma(I)
_cod_data_source_file b916013b.txt
_cod_data_source_block s3151
_cod_depositor_comments
;
The following automatic conversions were performed:
'_symmetry_cell_setting' value 'Monoclinic' changed to 'monoclinic'
according to '/home/saulius/struct/CIF-dictionaries/cif_core.dic'
dictionary named 'cif_core.dic' version 2.4.1 from 2010-06-29.

Automatic conversion script
Id: cif_fix_enum 1527 2010-12-29 10:47:43Z saulius 
;
_cod_original_sg_symbol_H-M P2(1)/c
_cod_database_code 7150784

loop_
_symmetry_equiv_pos_as_xyz
'x, y, z'
'-x, y+1/2, -z+1/2'
'-x, -y, -z'
'x, -y-1/2, z-1/2'

loop_
_atom_site_label
_atom_site_type_symbol
_atom_site_fract_x
_atom_site_fract_y
_atom_site_fract_z
_atom_site_U_iso_or_equiv
_atom_site_adp_type
_atom_site_occupancy
_atom_site_symmetry_multiplicity
_atom_site_calc_flag
_atom_site_refinement_flags
_atom_site_disorder_assembly
_atom_site_disorder_group
O1 O 0.1149(4) 0.1657(3) 0.6583(6) 0.0202(13) Uani 1 1 d U . .
H1 H 0.1580 0.1763 0.5832 0.030 Uiso 1 1 calc R . .
O2 O 0.2552(5) 0.3008(3) 0.9218(5) 0.0193(13) Uani 1 1 d U . .
H2 H 0.2451 0.3332 0.8299 0.029 Uiso 1 1 calc R . .
O3 O 0.2068(5) 0.0943(3) 1.1250(6) 0.0261(14) Uani 1 1 d U . .
H3 H 0.2334 0.0399 1.1251 0.039 Uiso 1 1 calc R . .
O4 O 0.2669(6) -0.0732(3) 1.0300(7) 0.0375(16) Uani 1 1 d U . .
N1 N 0.2294(6) -0.0258(4) 0.7449(8) 0.0215(16) Uani 1 1 d U . .
C1 C 0.3077(7) 0.0583(5) 0.8064(9) 0.0252(19) Uani 1 1 d U . .
H1A H 0.3584 0.0750 0.7198 0.030 Uiso 1 1 calc R . .
H1B H 0.3828 0.0465 0.9244 0.030 Uiso 1 1 calc R . .
C2 C 0.2185(7) 0.1396(5) 0.8280(10) 0.0153(17) Uani 1 1 d U . .
C3 C 0.3225(7) 0.2166(5) 0.9030(9) 0.0201(19) Uani 1 1 d U . .
H3A H 0.3891 0.1984 1.0231 0.024 Uiso 1 1 calc R . .
H3B H 0.3814 0.2264 0.8226 0.024 Uiso 1 1 calc R . .
C4 C 0.1230(7) 0.1199(4) 0.9465(9) 0.0198(19) Uani 1 1 d U . .
H4A H 0.0659 0.1749 0.9517 0.024 Uiso 1 1 calc R . .
H4B H 0.0543 0.0704 0.8908 0.024 Uiso 1 1 calc R . .
C5 C 0.2185(8) -0.0884(5) 0.8670(10) 0.023(2) Uani 1 1 d U . .
C6 C 0.1563(8) -0.1799(4) 0.7979(9) 0.033(2) Uani 1 1 d U . .
H6A H 0.1802 -0.2234 0.8982 0.049 Uiso 1 1 calc R . .
H6B H 0.1973 -0.2010 0.7058 0.049 Uiso 1 1 calc R . .
H6C H 0.0509 -0.1750 0.7446 0.049 Uiso 1 1 calc R . .
C7 C 0.1789(7) -0.0425(5) 0.5475(9) 0.0223(19) Uani 1 1 d U . .
H7A H 0.1446 0.0157 0.4841 0.027 Uiso 1 1 calc R . .
H7B H 0.0955 -0.0847 0.5174 0.027 Uiso 1 1 calc R . .
C8 C 0.2926(8) -0.0815(4) 0.4796(10) 0.0167(19) Uani 1 1 d U . .
H8 H 0.2647 -0.0936 0.3536 0.020 Uiso 1 1 calc R . .
C9 C 0.4257(8) -0.1007(5) 0.5740(9) 0.031(2) Uani 1 1 d U . .
H9A H 0.4594 -0.0899 0.7006 0.037 Uiso 1 1 calc R . .
H9B H 0.4893 -0.1255 0.5163 0.037 Uiso 1 1 calc R . .

loop_
_atom_site_aniso_label
_atom_site_aniso_U_11
_atom_site_aniso_U_22
_atom_site_aniso_U_33
_atom_site_aniso_U_23
_atom_site_aniso_U_13
_atom_site_aniso_U_12
O1 0.018(3) 0.028(3) 0.016(3) -0.001(3) 0.007(2) 0.001(2)
O2 0.039(4) 0.010(3) 0.010(3) 0.006(3) 0.010(3) 0.000(3)
O3 0.044(4) 0.020(4) 0.011(3) 0.002(3) 0.004(3) 0.000(3)
O4 0.067(5) 0.026(4) 0.015(3) -0.003(3) 0.007(3) -0.002(3)
N1 0.030(5) 0.023(4) 0.016(3) -0.003(3) 0.012(3) -0.010(3)
C1 0.034(6) 0.022(4) 0.020(5) 0.006(4) 0.010(4) -0.001(3)
C2 0.003(5) 0.027(4) 0.015(4) -0.003(4) 0.002(3) -0.004(3)
C3 0.024(5) 0.023(4) 0.012(5) -0.002(4) 0.005(4) -0.002(3)
C4 0.019(5) 0.014(5) 0.022(4) 0.002(4) -0.001(4) 0.004(3)
C5 0.026(6) 0.016(5) 0.025(4) 0.004(4) 0.007(4) -0.001(4)
C6 0.054(7) 0.023(5) 0.025(5) 0.001(4) 0.017(4) -0.005(4)
C7 0.024(5) 0.023(5) 0.013(4) 0.003(4) -0.004(4) 0.009(4)
C8 0.024(5) 0.011(5) 0.017(5) -0.006(4) 0.008(4) -0.004(4)
C9 0.038(6) 0.035(6) 0.023(5) 0.000(4) 0.015(4) 0.012(4)

loop_
_atom_type_symbol
_atom_type_description
_atom_type_scat_dispersion_real
_atom_type_scat_dispersion_imag
_atom_type_scat_source
C C 0.0033 0.0016 'International Tables Vol C Tables 4.2.6.8 and 6.1.1.4'
H H 0.0000 0.0000 'International Tables Vol C Tables 4.2.6.8 and 6.1.1.4'
N N 0.0061 0.0033 'International Tables Vol C Tables 4.2.6.8 and 6.1.1.4'
O O 0.0106 0.0060 'International Tables Vol C Tables 4.2.6.8 and 6.1.1.4'

loop_
_geom_angle_atom_site_label_1
_geom_angle_atom_site_label_2
_geom_angle_atom_site_label_3
_geom_angle
_geom_angle_site_symmetry_1
_geom_angle_site_symmetry_3
_geom_angle_publ_flag
C2 O1 H1 109.5 . . ?
C3 O2 H2 109.5 . . ?
C4 O3 H3 109.5 . . ?
C5 N1 C1 119.9(6) . . ?
C5 N1 C7 123.1(6) . . ?
C1 N1 C7 116.7(6) . . ?
N1 C1 C2 116.6(6) . . ?
N1 C1 H1A 108.2 . . ?
C2 C1 H1A 108.2 . . ?
N1 C1 H1B 108.2 . . ?
C2 C1 H1B 108.2 . . ?
H1A C1 H1B 107.3 . . ?
O1 C2 C3 110.1(6) . . ?
O1 C2 C1 111.4(6) . . ?
C3 C2 C1 107.2(6) . . ?
O1 C2 C4 102.9(6) . . ?
C3 C2 C4 111.7(6) . . ?
C1 C2 C4 113.5(6) . . ?
O2 C3 C2 114.6(6) . . ?
O2 C3 H3A 108.6 . . ?
C2 C3 H3A 108.6 . . ?
O2 C3 H3B 108.6 . . ?
C2 C3 H3B 108.6 . . ?
H3A C3 H3B 107.6 . . ?
O3 C4 C2 111.8(6) . . ?
O3 C4 H4A 109.2 . . ?
C2 C4 H4A 109.2 . . ?
O3 C4 H4B 109.2 . . ?
C2 C4 H4B 109.2 . . ?
H4A C4 H4B 107.9 . . ?
O4 C5 N1 121.1(7) . . ?
O4 C5 C6 120.7(7) . . ?
N1 C5 C6 118.0(7) . . ?
C5 C6 H6A 109.5 . . ?
C5 C6 H6B 109.5 . . ?
H6A C6 H6B 109.5 . . ?
C5 C6 H6C 109.5 . . ?
H6A C6 H6C 109.5 . . ?
H6B C6 H6C 109.5 . . ?
N1 C7 C8 113.5(6) . . ?
N1 C7 H7A 108.9 . . ?
C8 C7 H7A 108.9 . . ?
N1 C7 H7B 108.9 . . ?
C8 C7 H7B 108.9 . . ?
H7A C7 H7B 107.7 . . ?
C9 C8 C7 127.1(7) . . ?
C9 C8 H8 116.4 . . ?
C7 C8 H8 116.4 . . ?
C8 C9 H9A 120.0 . . ?
C8 C9 H9B 120.0 . . ?
H9A C9 H9B 120.0 . . ?

loop_
_geom_bond_atom_site_label_1
_geom_bond_atom_site_label_2
_geom_bond_distance
_geom_bond_site_symmetry_2
_geom_bond_publ_flag
O1 C2 1.435(7) . ?
O1 H1 0.8400 . ?
O2 C3 1.431(7) . ?
O2 H2 0.8400 . ?
O3 C4 1.421(7) . ?
O3 H3 0.8400 . ?
O4 C5 1.227(8) . ?
N1 C5 1.355(8) . ?
N1 C1 1.451(8) . ?
N1 C7 1.480(8) . ?
C1 C2 1.521(9) . ?
C1 H1A 0.9900 . ?
C1 H1B 0.9900 . ?
C2 C3 1.507(9) . ?
C2 C4 1.540(9) . ?
C3 H3A 0.9900 . ?
C3 H3B 0.9900 . ?
C4 H4A 0.9900 . ?
C4 H4B 0.9900 . ?
C5 C6 1.503(9) . ?
C6 H6A 0.9800 . ?
C6 H6B 0.9800 . ?
C6 H6C 0.9800 . ?
C7 C8 1.492(8) . ?
C7 H7A 0.9900 . ?
C7 H7B 0.9900 . ?
C8 C9 1.301(8) . ?
C8 H8 0.9500 . ?
C9 H9A 0.9500 . ?
C9 H9B 0.9500 . ?

loop_
_geom_hbond_atom_site_label_D
_geom_hbond_atom_site_label_H
_geom_hbond_atom_site_label_A
_geom_hbond_distance_DH
_geom_hbond_distance_HA
_geom_hbond_distance_DA
_geom_hbond_angle_DHA
_geom_hbond_site_symmetry_A
O3 H3 O4 0.84 1.89 2.691(7) 158.1 .
O2 H2 O3 0.84 1.86 2.697(6) 175.3 4_565
O1 H1 O2 0.84 1.84 2.679(6) 179.0 4_565

loop_
_cod_related_entry_id
_cod_related_entry_database
_cod_related_entry_code
1 ChemSpider 30653407
